data_4333437
loop_
_publ_author_name
'Sarker, K. K.'
'Sardar, D.'
'Suwa, K.'
'Otsuki, J.'
'Sinha, C.'

_publ_section_title
;
 Cadmium(II) Complexes of (Arylazo)imidazoles:&#x00A0; Synthesis,
 Structure, Photochromism, and Density Functional Theory Calculation
;
_journal_issue 20
_journal_name_full 'Inorganic Chemistry'
_journal_page_first 8291
_journal_page_last 8301
_journal_paper_doi 10.1021/ic7012073
_journal_volume 46
_journal_year 2007
_chemical_formula_sum 'C14 H18 Cd I2 N5 O'
_chemical_formula_weight 638.53
_chemical_name_systematic
;
 ?
;
_space_group_IT_number 2
_symmetry_cell_setting triclinic
_symmetry_space_group_name_Hall '-P 1'
_symmetry_space_group_name_H-M 'P -1'
_atom_sites_solution_hydrogens geom
_atom_sites_solution_primary direct
_atom_sites_solution_secondary difmap
_audit_creation_method SHELXL-97
_cell_angle_alpha 83.63(3)
_cell_angle_beta 86.59(3)
_cell_angle_gamma 65.35(3)
_cell_formula_units_Z 2
_cell_length_a 8.244(2)
_cell_length_b 10.408(3)
_cell_length_c 13.512(4)
_cell_measurement_reflns_used 4235
_cell_measurement_temperature 293(2)
_cell_measurement_theta_max 29.9950
_cell_measurement_theta_min 2.9542
_cell_volume 1047.1(6)
_computing_cell_refinement 'CrysAlis RED, Oxford Diffraction Ltd.,'
_computing_data_collection 'CrysAlis CCD, Oxford Diffraction Ltd.,'
_computing_data_reduction 'CrysAlis RED, Oxford Diffraction Ltd.,'
_computing_molecular_graphics Ortep3
_computing_publication_material Shelx97
_computing_structure_refinement 'SHELXL-97 (Sheldrick, 1997)'
_computing_structure_solution 'SHELXS-97 (Sheldrick, 1997)'
_diffrn_ambient_temperature 293(2)
_diffrn_detector_area_resol_mean 15.9948
_diffrn_measured_fraction_theta_full 0.983
_diffrn_measured_fraction_theta_max 0.983
_diffrn_radiation_monochromator graphite
_diffrn_radiation_source 'Enhance (Mo) X-ray Source'
_diffrn_radiation_type MoK\a
_diffrn_radiation_wavelength 0.71073
_diffrn_reflns_av_R_equivalents 0.0197
_diffrn_reflns_av_sigmaI/netI 0.0283
_diffrn_reflns_limit_h_max 9
_diffrn_reflns_limit_h_min -9
_diffrn_reflns_limit_k_max 12
_diffrn_reflns_limit_k_min -12
_diffrn_reflns_limit_l_max 16
_diffrn_reflns_limit_l_min -16
_diffrn_reflns_number 9518
_diffrn_reflns_theta_full 25.00
_diffrn_reflns_theta_max 25.00
_diffrn_reflns_theta_min 2.96
_exptl_absorpt_coefficient_mu 4.000
_exptl_absorpt_correction_T_max 0.5017
_exptl_absorpt_correction_T_min 0.3799
_exptl_absorpt_correction_type multi-scan
_exptl_absorpt_process_details
;
CrysAlis RED, Oxford Diffraction Ltd.,
Version 1.171.29.2 (release 20-01-2006 CrysAlis171 .NET)
(compiled Jan 20 2006,12:36:28)
Empirical absorption correction using spherical harmonics,
 implemented in SCALE3 ABSPACK scaling algorithm.
;
_exptl_crystal_colour yellow
_exptl_crystal_density_diffrn 2.025
_exptl_crystal_density_method 'not measured'
_exptl_crystal_description block
_exptl_crystal_F_000 598
_exptl_crystal_size_max 0.30
_exptl_crystal_size_mid 0.25
_exptl_crystal_size_min 0.20
_refine_diff_density_max 1.309
_refine_diff_density_min -1.278
_refine_diff_density_rms 0.086
_refine_ls_extinction_method none
_refine_ls_goodness_of_fit_ref 1.038
_refine_ls_hydrogen_treatment riding
_refine_ls_matrix_type full
_refine_ls_number_parameters 208
_refine_ls_number_reflns 3626
_refine_ls_number_restraints 0
_refine_ls_restrained_S_all 1.038
_refine_ls_R_factor_all 0.0593
_refine_ls_R_factor_gt 0.0367
_refine_ls_shift/su_max 0.000
_refine_ls_shift/su_mean 0.000
_refine_ls_structure_factor_coef Fsqd
_refine_ls_weighting_details 'calc w=1/[\s^2^(Fo^2^)+(0.0415P)^2^+1.5065P] where P=(Fo^2^+2Fc^2^)/3'
_refine_ls_weighting_scheme calc
_refine_ls_wR_factor_gt 0.0897
_refine_ls_wR_factor_ref 0.0957
_reflns_number_gt 2478
_reflns_number_total 3626
_reflns_threshold_expression >2sigma(I)
_cod_data_source_file ic7012073sup1.cif
_cod_data_source_block crs003
_cod_depositor_comments
;
The following automatic conversions were performed:

'_symmetry_cell_setting' value 'Triclinic' changed to 'triclinic'
according to /home/saulius/struct/CIF-dictionaries/cif_core.dic
dictionary named 'cif_core.dic' version 2.4.2 from 2011-04-26.

Automatic conversion script
Id: cif_fix_values 1891 2012-01-12 08:04:46Z andrius 
;
_cod_original_cell_volume 1047.0(5)
_cod_database_code 4333437

loop_
_symmetry_equiv_pos_as_xyz
'x, y, z'
'-x, -y, -z'

loop_
_atom_site_label
_atom_site_type_symbol
_atom_site_fract_x
_atom_site_fract_y
_atom_site_fract_z
_atom_site_U_iso_or_equiv
_atom_site_adp_type
_atom_site_occupancy
_atom_site_symmetry_multiplicity
_atom_site_calc_flag
_atom_site_refinement_flags
C1 C 0.4590(10) 0.6857(8) 0.1482(6) 0.084(2) Uani 1 1 d .
H1 H 0.3995 0.7065 0.0882 0.101 Uiso 1 1 calc R
C2 C 0.5249(9) 0.7692(8) 0.1859(6) 0.082(2) Uani 1 1 d .
H2 H 0.5184 0.8565 0.1571 0.098 Uiso 1 1 calc R
C3 C 0.6900(11) 0.7505(8) 0.3429(6) 0.091(2) Uani 1 1 d .
H3A H 0.6875 0.8407 0.3161 0.136 Uiso 1 1 calc R
H3B H 0.8116 0.6829 0.3517 0.136 Uiso 1 1 calc R
H3C H 0.6282 0.7604 0.4060 0.136 Uiso 1 1 calc R
C4 C 0.5809(8) 0.5786(6) 0.2869(5) 0.0603(16) Uani 1 1 d .
C5 C 0.6937(7) 0.2726(6) 0.4546(4) 0.0541(14) Uani 1 1 d .
C6 C 0.7704(8) 0.2982(7) 0.5325(5) 0.0663(17) Uani 1 1 d .
H6 H 0.7799 0.3842 0.5319 0.080 Uiso 1 1 calc R
C7 C 0.8342(9) 0.1964(7) 0.6126(5) 0.0733(18) Uani 1 1 d .
H7 H 0.8861 0.2148 0.6654 0.088 Uiso 1 1 calc R
C8 C 0.8216(9) 0.0675(7) 0.6148(5) 0.0688(17) Uani 1 1 d .
C9 C 0.8888(11) -0.0414(8) 0.7038(6) 0.093(2) Uani 1 1 d .
H9A H 0.9367 -0.0051 0.7514 0.140 Uiso 1 1 calc R
H9B H 0.9804 -0.1274 0.6825 0.140 Uiso 1 1 calc R
H9C H 0.7919 -0.0608 0.7339 0.140 Uiso 1 1 calc R
C10 C 0.7456(10) 0.0426(7) 0.5357(5) 0.077(2) Uani 1 1 d .
H10 H 0.7377 -0.0440 0.5358 0.093 Uiso 1 1 calc R
C11 C 0.6805(9) 0.1443(6) 0.4555(5) 0.0704(17) Uani 1 1 d .
H11 H 0.6282 0.1264 0.4026 0.085 Uiso 1 1 calc R
N1 N 0.4941(7) 0.5649(5) 0.2127(4) 0.0687(14) Uani 1 1 d .
N2 N 0.6026(7) 0.7011(5) 0.2741(4) 0.0681(14) Uani 1 1 d .
N3 N 0.6482(6) 0.4834(5) 0.3713(4) 0.0591(12) Uani 1 1 d .
N4 N 0.6252(6) 0.3710(5) 0.3697(4) 0.0570(12) Uani 1 1 d .
Cd1 Cd 0.41659(7) 0.38042(5) 0.22570(4) 0.07365(18) Uani 1 1 d .
I1 I 0.14664(7) 0.39804(6) 0.35634(4) 0.0914(2) Uani 1 1 d .
I2 I 0.61508(8) 0.13487(6) 0.14101(4) 0.0914(2) Uani 1 1 d .
N5 N 0.0417(8) 0.6712(7) -0.0073(5) 0.0870(18) Uani 1 1 d .
C13 C -0.0996(18) 0.8010(13) -0.0045(12) 0.193(6) Uani 1 1 d .
H13A H -0.1440 0.8370 -0.0706 0.289 Uiso 1 1 calc R
H13B H -0.0613 0.8658 0.0215 0.289 Uiso 1 1 calc R
H13C H -0.1926 0.7912 0.0375 0.289 Uiso 1 1 calc R
C12 C 0.0835(14) 0.6320(11) -0.1105(8) 0.130(3) Uani 1 1 d .
H12A H 0.1843 0.5418 -0.1106 0.196 Uiso 1 1 calc R
H12B H 0.1109 0.7029 -0.1502 0.196 Uiso 1 1 calc R
H12C H -0.0177 0.6257 -0.1376 0.196 Uiso 1 1 calc R
C14 C 0.1414(18) 0.5871(14) 0.0594(13) 0.200(9) Uani 1 1 d .
O1 O 0.2478(10) 0.5010(9) 0.0809(6) 0.148(3) Uani 1 1 d .

loop_
_atom_site_aniso_label
_atom_site_aniso_U_11
_atom_site_aniso_U_22
_atom_site_aniso_U_33
_atom_site_aniso_U_23
_atom_site_aniso_U_13
_atom_site_aniso_U_12
C1 0.096(5) 0.074(5) 0.080(5) 0.023(4) -0.011(4) -0.039(4)
C2 0.084(5) 0.067(4) 0.091(5) 0.019(4) 0.002(4) -0.034(4)
C3 0.110(6) 0.068(4) 0.108(6) -0.005(4) -0.003(5) -0.051(4)
C4 0.055(3) 0.053(3) 0.071(4) 0.004(3) 0.010(3) -0.024(3)
C5 0.056(3) 0.050(3) 0.055(4) -0.001(3) 0.001(3) -0.022(3)
C6 0.077(4) 0.057(4) 0.069(4) -0.004(3) -0.003(4) -0.033(3)
C7 0.080(5) 0.068(4) 0.070(4) -0.003(3) -0.014(4) -0.028(4)
C8 0.071(4) 0.055(4) 0.072(4) 0.005(3) -0.006(4) -0.020(3)
C9 0.113(6) 0.071(5) 0.084(5) 0.015(4) -0.023(5) -0.029(4)
C10 0.105(5) 0.050(4) 0.079(5) 0.008(3) -0.021(4) -0.036(4)
C11 0.092(5) 0.060(4) 0.065(4) 0.005(3) -0.015(4) -0.039(4)
N1 0.075(3) 0.058(3) 0.072(4) 0.015(3) -0.007(3) -0.031(3)
N2 0.067(3) 0.053(3) 0.085(4) 0.001(3) 0.009(3) -0.029(3)
N3 0.054(3) 0.052(3) 0.068(3) 0.001(2) 0.005(2) -0.021(2)
N4 0.057(3) 0.046(3) 0.064(3) 0.001(2) 0.003(2) -0.019(2)
Cd1 0.0815(3) 0.0649(3) 0.0787(4) 0.0146(2) -0.0186(3) -0.0374(3)
I1 0.0847(3) 0.0919(4) 0.1121(4) -0.0277(3) 0.0097(3) -0.0479(3)
I2 0.1282(5) 0.0817(3) 0.0772(3) -0.0103(2) -0.0019(3) -0.0553(3)
N5 0.085(4) 0.084(4) 0.093(5) 0.030(4) -0.027(4) -0.041(4)
C13 0.177(12) 0.102(9) 0.247(17) 0.021(9) 0.032(11) -0.020(9)
C12 0.141(9) 0.128(8) 0.131(9) -0.001(7) 0.015(7) -0.070(7)
C14 0.158(11) 0.148(11) 0.32(2) 0.144(13) -0.139(13) -0.112(10)
O1 0.134(6) 0.136(6) 0.171(7) 0.079(5) -0.076(5) -0.067(5)

loop_
_atom_type_symbol
_atom_type_description
_atom_type_scat_dispersion_real
_atom_type_scat_dispersion_imag
_atom_type_scat_source
C C 0.0033 0.0016 'International Tables Vol C Tables 4.2.6.8 and 6.1.1.4'
H H 0.0000 0.0000 'International Tables Vol C Tables 4.2.6.8 and 6.1.1.4'
N N 0.0061 0.0033 'International Tables Vol C Tables 4.2.6.8 and 6.1.1.4'
Cd Cd -0.8075 1.2024 'International Tables Vol C Tables 4.2.6.8 and 6.1.1.4'
I I -0.4742 1.8119 'International Tables Vol C Tables 4.2.6.8 and 6.1.1.4'
O O 0.0106 0.0060 'International Tables Vol C Tables 4.2.6.8 and 6.1.1.4'

loop_
_geom_angle_atom_site_label_1
_geom_angle_atom_site_label_2
_geom_angle_atom_site_label_3
_geom_angle
C2 C1 N1 109.3(7)
C2 C1 H1 125.3
N1 C1 H1 125.3
C1 C2 N2 107.2(6)
C1 C2 H2 126.4
N2 C2 H2 126.4
N2 C3 H3A 109.5
N2 C3 H3B 109.5
H3A C3 H3B 109.5
N2 C3 H3C 109.5
H3A C3 H3C 109.5
H3B C3 H3C 109.5
N1 C4 N2 112.1(5)
N1 C4 N3 127.6(5)
N2 C4 N3 120.3(6)
C6 C5 C11 119.8(5)
C6 C5 N4 123.8(5)
C11 C5 N4 116.4(5)
C5 C6 C7 120.2(6)
C5 C6 H6 119.9
C7 C6 H6 119.9
C8 C7 C6 120.8(7)
C8 C7 H7 119.6
C6 C7 H7 119.6
C10 C8 C7 118.5(6)
C10 C8 C9 121.5(6)
C7 C8 C9 120.1(7)
C8 C9 H9A 109.5
C8 C9 H9B 109.5
H9A C9 H9B 109.5
C8 C9 H9C 109.5
H9A C9 H9C 109.5
H9B C9 H9C 109.5
C8 C10 C11 121.1(6)
C8 C10 H10 119.5
C11 C10 H10 119.5
C5 C11 C10 119.6(6)
C5 C11 H11 120.2
C10 C11 H11 120.2
C4 N1 C1 105.0(6)
C4 N1 Cd1 118.4(4)
C1 N1 Cd1 136.2(5)
C4 N2 C2 106.3(6)
C4 N2 C3 126.3(6)
C2 N2 C3 127.4(6)
N4 N3 C4 112.5(5)
N3 N4 C5 113.3(5)
N3 N4 Cd1 114.1(3)
C5 N4 Cd1 131.7(4)
N1 Cd1 O1 83.8(2)
N1 Cd1 N4 66.23(17)
O1 Cd1 N4 149.9(2)
N1 Cd1 I1 115.72(15)
O1 Cd1 I1 99.6(2)
N4 Cd1 I1 91.97(10)
N1 Cd1 I2 122.34(14)
O1 Cd1 I2 95.3(2)
N4 Cd1 I2 102.23(10)
I1 Cd1 I2 121.15(3)
C14 N5 C13 132.0(13)
C14 N5 C12 116.9(11)
C13 N5 C12 111.1(9)
N5 C13 H13A 109.5
N5 C13 H13B 109.5
H13A C13 H13B 109.5
N5 C13 H13C 109.5
H13A C13 H13C 109.5
H13B C13 H13C 109.5
N5 C12 H12A 109.5
N5 C12 H12B 109.5
H12A C12 H12B 109.5
N5 C12 H12C 109.5
H12A C12 H12C 109.5
H12B C12 H12C 109.5
O1 C14 N5 151(2)
C14 O1 Cd1 141.1(15)

loop_
_geom_bond_atom_site_label_1
_geom_bond_atom_site_label_2
_geom_bond_distance
C1 C2 1.354(10)
C1 N1 1.382(8)
C1 H1 0.9300
C2 N2 1.363(8)
C2 H2 0.9300
C3 N2 1.464(9)
C3 H3A 0.9600
C3 H3B 0.9600
C3 H3C 0.9600
C4 N1 1.318(8)
C4 N2 1.350(7)
C4 N3 1.399(8)
C5 C6 1.364(8)
C5 C11 1.383(8)
C5 N4 1.421(7)
C6 C7 1.385(9)
C6 H6 0.9300
C7 C8 1.385(9)
C7 H7 0.9300
C8 C10 1.371(9)
C8 C9 1.513(9)
C9 H9A 0.9600
C9 H9B 0.9600
C9 H9C 0.9600
C10 C11 1.388(9)
C10 H10 0.9300
C11 H11 0.9300
N1 Cd1 2.250(5)
N3 N4 1.264(6)
N4 Cd1 2.639(5)
Cd1 O1 2.380(7)
Cd1 I1 2.7140(12)
Cd1 I2 2.7306(13)
N5 C14 1.252(13)
N5 C13 1.370(12)
N5 C12 1.476(11)
C13 H13A 0.9600
C13 H13B 0.9600
C13 H13C 0.9600
C12 H12A 0.9600
C12 H12B 0.9600
C12 H12C 0.9600
C14 O1 0.986(12)

loop_
_geom_torsion_atom_site_label_1
_geom_torsion_atom_site_label_2
_geom_torsion_atom_site_label_3
_geom_torsion_atom_site_label_4
_geom_torsion
N1 C1 C2 N2 0.3(9)
C11 C5 C6 C7 -0.3(9)
N4 C5 C6 C7 -179.9(6)
C5 C6 C7 C8 0.1(10)
C6 C7 C8 C10 0.4(11)
C6 C7 C8 C9 -178.8(6)
C7 C8 C10 C11 -0.8(11)
C9 C8 C10 C11 178.4(7)
C6 C5 C11 C10 -0.1(10)
N4 C5 C11 C10 179.5(6)
C8 C10 C11 C5 0.6(11)
N2 C4 N1 C1 0.4(7)
N3 C4 N1 C1 -179.3(6)
N2 C4 N1 Cd1 -173.5(4)
N3 C4 N1 Cd1 6.7(8)
C2 C1 N1 C4 -0.4(8)
C2 C1 N1 Cd1 171.8(5)
N1 C4 N2 C2 -0.2(7)
N3 C4 N2 C2 179.5(5)
N1 C4 N2 C3 178.9(6)
N3 C4 N2 C3 -1.4(9)
C1 C2 N2 C4 -0.1(8)
C1 C2 N2 C3 -179.1(7)
N1 C4 N3 N4 3.2(8)
N2 C4 N3 N4 -176.5(5)
C4 N3 N4 C5 179.6(4)
C4 N3 N4 Cd1 -9.6(6)
C6 C5 N4 N3 2.5(8)
C11 C5 N4 N3 -177.1(5)
C6 C5 N4 Cd1 -166.1(4)
C11 C5 N4 Cd1 14.3(8)
C4 N1 Cd1 O1 170.2(5)
C1 N1 Cd1 O1 -1.3(7)
C4 N1 Cd1 N4 -7.7(4)
C1 N1 Cd1 N4 -179.2(7)
C4 N1 Cd1 I1 72.5(5)
C1 N1 Cd1 I1 -99.0(7)
C4 N1 Cd1 I2 -97.4(5)
C1 N1 Cd1 I2 91.1(7)
N3 N4 Cd1 N1 9.8(4)
C5 N4 Cd1 N1 178.4(5)
N3 N4 Cd1 O1 5.6(7)
C5 N4 Cd1 O1 174.1(6)
N3 N4 Cd1 I1 -107.6(4)
C5 N4 Cd1 I1 61.0(5)
N3 N4 Cd1 I2 130.0(4)
C5 N4 Cd1 I2 -61.5(5)
C13 N5 C14 O1 -171(2)
C12 N5 C14 O1 5(3)
N5 C14 O1 Cd1 171.8(15)
N1 Cd1 O1 C14 -69.8(14)
N4 Cd1 O1 C14 -66.0(15)
I1 Cd1 O1 C14 45.3(14)
I2 Cd1 O1 C14 168.1(13)
